data_7102804
loop_
_publ_author_name
'Chas, Marcos'
'Lemari\'e, Margareth'
'Gulea, Mihaela'
'Avarvari, Narcis'

_publ_section_title
;
 Chemo- and enantioselective sulfoxidation of
 bis(ethylenedithio)-tetrathiafulvalene (BEDT-TTF) into chiral
 BEDT-TTF-sulfoxide
;
_journal_coden_ASTM CHCOFS
_journal_issue 2
_journal_name_full
;
 Chemical Communications (Cambridge, United Kingdom)
;
_journal_page_first 220
_journal_page_last 222
_journal_paper_doi 10.1039/b714245e
_journal_year 2008
_chemical_formula_sum 'C10 H8 O S8'
_chemical_formula_weight 400.64
_chemical_name_common 'BEDT-TTF-S-oxide, rac'
_space_group_IT_number 14
_symmetry_cell_setting monoclinic
_symmetry_space_group_name_Hall '-P 2ybc'
_symmetry_space_group_name_H-M 'P 1 21/c 1'
_atom_sites_solution_hydrogens geom
_atom_sites_solution_primary direct
_atom_sites_solution_secondary difmap
_audit_creation_method SHELXL-97
_cell_angle_alpha 90.00
_cell_angle_beta 106.91(3)
_cell_angle_gamma 90.00
_cell_formula_units_Z 4
_cell_length_a 6.581(3)
_cell_length_b 28.674(2)
_cell_length_c 8.284(4)
_cell_measurement_reflns_used 83
_cell_measurement_temperature 293(2)
_cell_measurement_theta_max 19.24
_cell_measurement_theta_min 4.51
_cell_volume 1495.5(2)
_computing_cell_refinement 'Dirax/lsq (Duisenberg & Schreurs, 1989-2000)'
_computing_data_collection KappaCCD
_computing_data_reduction 'Denzo and Scalepak'
_computing_structure_refinement 'SHELXL-97 (Sheldrick, 1997)'
_computing_structure_solution 'SHELXS-97 (Sheldrick, 1990)'
_diffrn_ambient_temperature 293(2)
_diffrn_measured_fraction_theta_full 0.996
_diffrn_measured_fraction_theta_max 0.996
_diffrn_measurement_device_type area_detector
_diffrn_measurement_method CCD
_diffrn_radiation_monochromator graphite
_diffrn_radiation_source 'fine-focus sealed tube'
_diffrn_radiation_type MoK\a
_diffrn_radiation_wavelength 0.71073
_diffrn_reflns_av_R_equivalents 0.0891
_diffrn_reflns_av_sigmaI/netI 0.0835
_diffrn_reflns_limit_h_max 8
_diffrn_reflns_limit_h_min -8
_diffrn_reflns_limit_k_max 36
_diffrn_reflns_limit_k_min -37
_diffrn_reflns_limit_l_max 10
_diffrn_reflns_limit_l_min -10
_diffrn_reflns_number 22487
_diffrn_reflns_theta_full 27.49
_diffrn_reflns_theta_max 27.49
_diffrn_reflns_theta_min 3.57
_exptl_absorpt_coefficient_mu 1.179
_exptl_absorpt_correction_T_max 0.678
_exptl_absorpt_correction_T_min 0.546
_exptl_absorpt_correction_type multi-scan
_exptl_absorpt_process_details wingx
_exptl_crystal_colour yellow
_exptl_crystal_density_diffrn 1.779
_exptl_crystal_density_meas ?
_exptl_crystal_density_method .
_exptl_crystal_description prism
_exptl_crystal_F_000 816
_exptl_crystal_size_max 0.5
_exptl_crystal_size_mid 0.4
_exptl_crystal_size_min 0.4
_refine_diff_density_max 1.141
_refine_diff_density_min -0.879
_refine_diff_density_rms 0.089
_refine_ls_extinction_method none
_refine_ls_goodness_of_fit_ref 1.041
_refine_ls_hydrogen_treatment constr
_refine_ls_matrix_type full
_refine_ls_number_parameters 181
_refine_ls_number_reflns 3431
_refine_ls_number_restraints 0
_refine_ls_restrained_S_all 1.041
_refine_ls_R_factor_all 0.1239
_refine_ls_R_factor_gt 0.0575
_refine_ls_shift/su_max 0.000
_refine_ls_shift/su_mean 0.000
_refine_ls_structure_factor_coef Fsqd
_refine_ls_weighting_details 'calc w=1/[\s^2^(Fo^2^)+(0.0543P)^2^+1.8220P] where P=(Fo^2^+2Fc^2^)/3'
_refine_ls_weighting_scheme calc
_refine_ls_wR_factor_gt 0.1208
_refine_ls_wR_factor_ref 0.1380
_reflns_number_gt 1979
_reflns_number_total 3431
_reflns_threshold_expression >2sigma(I)
_cod_data_source_file b714245e.txt
_cod_data_source_block 2c
_cod_original_sg_symbol_H-M P21/c
_cod_database_code 7102804

loop_
_symmetry_equiv_pos_as_xyz
'x, y, z'
'-x, y+1/2, -z+1/2'
'-x, -y, -z'
'x, -y-1/2, z-1/2'

loop_
_atom_site_label
_atom_site_type_symbol
_atom_site_fract_x
_atom_site_fract_y
_atom_site_fract_z
_atom_site_U_iso_or_equiv
_atom_site_adp_type
_atom_site_occupancy
_atom_site_symmetry_multiplicity
_atom_site_calc_flag
_atom_site_refinement_flags
_atom_site_disorder_assembly
_atom_site_disorder_group
S1 S -0.60413(19) 0.30484(4) 0.37578(19) 0.0580(4) Uani 1 1 d . . .
S2 S -0.41059(16) 0.38138(4) 0.60409(16) 0.0379(3) Uani 1 1 d . . .
S3 S -0.24121(18) 0.48659(4) 0.68803(19) 0.0487(4) Uani 1 1 d . . .
S4 S -0.1297(2) 0.58647(4) 0.7486(3) 0.0891(7) Uani 1 1 d . . .
S5 S 0.3847(2) 0.54914(5) 0.8236(3) 0.0891(7) Uani 1 1 d . . .
S6 S 0.19753(18) 0.45535(4) 0.75277(19) 0.0499(4) Uani 1 1 d . . .
S7 S 0.03406(17) 0.34891(4) 0.66418(15) 0.0356(3) Uani 1 1 d . . .
S8 S -0.09379(19) 0.26529(4) 0.43882(17) 0.0455(3) Uani 1 1 d . . .
O1 O 0.0814(7) 0.32636(14) 0.8335(5) 0.0560(12) Uani 0.80 1 d P . .
O2 O -0.458(2) 0.3653(5) 0.755(2) 0.039(4) Uani 0.20 1 d P . .
C1 C -0.5293(8) 0.24580(17) 0.3420(7) 0.0533(14) Uani 1 1 d . . .
H1A H -0.6353 0.2249 0.3623 0.064 Uiso 1 1 calc R . .
H1B H -0.5355 0.2427 0.2240 0.064 Uiso 1 1 calc R . .
C2 C -0.3710(6) 0.33069(13) 0.4967(5) 0.0333(10) Uani 1 1 d . . .
C3 C -0.1406(6) 0.39623(13) 0.6546(5) 0.0311(10) Uani 1 1 d . . .
C4 C -0.0701(6) 0.44042(14) 0.6909(5) 0.0304(10) Uani 1 1 d . . .
C5 C -0.0444(7) 0.52940(14) 0.7412(7) 0.0451(13) Uani 1 1 d . . .
C6 C 0.0958(9) 0.6140(2) 0.8673(10) 0.089(2) Uani 1 1 d . . .
H6A H 0.0829 0.6462 0.8294 0.107 Uiso 1 1 calc R . .
H6B H 0.0856 0.6145 0.9818 0.107 Uiso 1 1 calc R . .
C7 C 0.3011(9) 0.6012(2) 0.8805(12) 0.113(3) Uani 1 1 d . . .
H7A H 0.3792 0.6054 0.9984 0.136 Uiso 1 1 calc R . .
H7B H 0.3541 0.6247 0.8189 0.136 Uiso 1 1 calc R . .
C8 C 0.1567(7) 0.51514(14) 0.7681(7) 0.0433(12) Uani 1 1 d . . .
C9 C -0.1701(6) 0.31644(14) 0.5208(5) 0.0332(10) Uani 1 1 d . . .
C10 C -0.3160(8) 0.22932(15) 0.4457(7) 0.0500(13) Uani 1 1 d . . .
H10A H -0.2932 0.1982 0.4085 0.060 Uiso 1 1 calc R . .
H10B H -0.3175 0.2270 0.5622 0.060 Uiso 1 1 calc R . .

loop_
_atom_site_aniso_label
_atom_site_aniso_U_11
_atom_site_aniso_U_22
_atom_site_aniso_U_33
_atom_site_aniso_U_23
_atom_site_aniso_U_13
_atom_site_aniso_U_12
S1 0.0387(7) 0.0358(7) 0.0834(11) -0.0104(7) -0.0074(7) -0.0061(5)
S2 0.0276(5) 0.0272(6) 0.0583(8) -0.0061(5) 0.0113(5) -0.0005(4)
S3 0.0289(6) 0.0243(6) 0.0896(10) -0.0100(6) 0.0122(6) -0.0011(5)
S4 0.0438(8) 0.0258(7) 0.1762(19) -0.0225(9) -0.0019(10) 0.0037(6)
S5 0.0377(8) 0.0477(8) 0.182(2) -0.0471(10) 0.0329(10) -0.0170(6)
S6 0.0290(6) 0.0282(6) 0.0876(11) -0.0137(6) 0.0090(6) -0.0011(5)
S7 0.0291(6) 0.0251(5) 0.0500(8) -0.0034(5) 0.0074(5) 0.0010(4)
S8 0.0432(7) 0.0356(6) 0.0601(9) -0.0165(6) 0.0187(6) -0.0009(5)
O1 0.063(3) 0.043(2) 0.055(3) 0.004(2) 0.006(2) 0.010(2)
O2 0.037(8) 0.033(8) 0.051(10) -0.005(7) 0.020(8) 0.005(7)
C1 0.053(3) 0.046(3) 0.062(4) -0.021(3) 0.019(3) -0.019(2)
C2 0.035(2) 0.025(2) 0.038(3) -0.002(2) 0.006(2) -0.0078(18)
C3 0.026(2) 0.026(2) 0.038(3) -0.0025(19) 0.0046(19) -0.0002(17)
C4 0.031(2) 0.028(2) 0.031(3) 0.0029(19) 0.0052(19) 0.0005(18)
C5 0.033(2) 0.020(2) 0.078(4) -0.007(2) 0.010(2) -0.0042(18)
C6 0.060(4) 0.065(4) 0.134(6) -0.044(4) 0.016(4) 0.001(3)
C7 0.047(4) 0.069(4) 0.206(9) -0.062(5) 0.009(5) -0.009(3)
C8 0.033(2) 0.031(2) 0.064(3) -0.009(2) 0.011(2) -0.0044(19)
C9 0.031(2) 0.027(2) 0.041(3) -0.003(2) 0.009(2) -0.0021(18)
C10 0.064(3) 0.025(2) 0.066(4) -0.011(2) 0.027(3) -0.007(2)

loop_
_atom_type_symbol
_atom_type_description
_atom_type_scat_dispersion_real
_atom_type_scat_dispersion_imag
_atom_type_scat_source
C C 0.0033 0.0016 'International Tables Vol C Tables 4.2.6.8 and 6.1.1.4'
H H 0.0000 0.0000 'International Tables Vol C Tables 4.2.6.8 and 6.1.1.4'
O O 0.0106 0.0060 'International Tables Vol C Tables 4.2.6.8 and 6.1.1.4'
S S 0.1246 0.1234 'International Tables Vol C Tables 4.2.6.8 and 6.1.1.4'

loop_
_geom_angle_atom_site_label_1
_geom_angle_atom_site_label_2
_geom_angle_atom_site_label_3
_geom_angle
_geom_angle_site_symmetry_1
_geom_angle_site_symmetry_3
_geom_angle_publ_flag
C2 S1 C1 104.7(2) . . ?
O2 S2 C3 109.1(6) . . ?
O2 S2 C2 105.8(6) . . ?
C3 S2 C2 91.86(19) . . ?
C4 S3 C5 95.9(2) . . ?
C6 S4 C5 102.7(3) . . ?
C7 S5 C8 104.0(3) . . ?
C4 S6 C8 95.68(19) . . ?
O1 S7 C3 109.3(2) . . ?
O1 S7 C9 108.2(2) . . ?
C3 S7 C9 90.97(19) . . ?
C9 S8 C10 98.1(2) . . ?
C10 C1 S1 117.4(3) . . ?
C9 C2 S1 128.5(3) . . ?
C9 C2 S2 117.4(3) . . ?
S1 C2 S2 114.1(2) . . ?
C4 C3 S2 122.6(3) . . ?
C4 C3 S7 122.2(3) . . ?
S2 C3 S7 115.2(2) . . ?
C3 C4 S3 122.2(3) . . ?
C3 C4 S6 123.3(3) . . ?
S3 C4 S6 114.5(2) . . ?
C8 C5 S4 126.5(3) . . ?
C8 C5 S3 116.9(3) . . ?
S4 C5 S3 116.6(3) . . ?
C7 C6 S4 126.1(5) . . ?
C6 C7 S5 127.0(5) . . ?
C5 C8 S5 127.5(3) . . ?
C5 C8 S6 116.9(3) . . ?
S5 C8 S6 115.6(3) . . ?
C2 C9 S8 125.4(3) . . ?
C2 C9 S7 117.4(3) . . ?
S8 C9 S7 116.9(2) . . ?
C1 C10 S8 115.8(4) . . ?

loop_
_geom_bond_atom_site_label_1
_geom_bond_atom_site_label_2
_geom_bond_distance
_geom_bond_site_symmetry_2
_geom_bond_publ_flag
S1 C2 1.736(4) . ?
S1 C1 1.807(5) . ?
S2 O2 1.445(15) . ?
S2 C3 1.755(4) . ?
S2 C2 1.763(4) . ?
S3 C4 1.733(4) . ?
S3 C5 1.745(4) . ?
S4 C6 1.716(6) . ?
S4 C5 1.737(4) . ?
S5 C7 1.703(6) . ?
S5 C8 1.736(4) . ?
S6 C4 1.739(4) . ?
S6 C8 1.746(4) . ?
S7 O1 1.492(4) . ?
S7 C3 1.765(4) . ?
S7 C9 1.776(4) . ?
S8 C9 1.750(4) . ?
S8 C10 1.804(5) . ?
C1 C10 1.494(7) . ?
C2 C9 1.342(6) . ?
C3 C4 1.353(5) . ?
C5 C8 1.340(6) . ?
C6 C7 1.373(8) . ?
